data_7134397
loop_
_publ_author_name
'Chai, Yi-Xin'
'Yang, Yu-Fan'
'Zhang, Feng-Yu'
'Zhao, Ji-Yan'
'Wang, Ya-Ting'
'Chen, Yanmei'
'Sun, Yuan-Yuan'
'Li, Jin-Heng'
'Zhu, Yan-Ping'

_publ_section_title
;
 Palladium/norbornene cooperative catalysis triple functionalization:
 carbamoylation/double-annulation of (hetero)aryl iodides
;
_journal_issue 39
_journal_name_full 'Chemical Communications'
_journal_page_first 7133
_journal_page_last 7136
_journal_paper_doi 10.1039/D5CC00294J
_journal_volume 61
_journal_year 2025
_chemical_formula_moiety 'C25 H23 N O2'
_chemical_formula_sum 'C25 H23 N O2'
_chemical_formula_weight 368.459
_space_group_crystal_system monoclinic
_space_group_IT_number 14
_space_group_name_Hall '-P 2ybc'
_space_group_name_H-M_alt 'P 1 21/c 1'
_symmetry_Int_Tables_number 14
_atom_sites_solution_primary iterative
_audit_creation_date 2024-12-20
_audit_creation_method
;
Olex2 1.5-beta
(compiled 2024.02.16 svn.r378c4104 for OlexSys, GUI svn.r6928)
;
_audit_update_record
;
2024-12-20 deposited with the CCDC.	2025-04-08 downloaded from the CCDC.
;
_cell_angle_alpha 90
_cell_angle_beta 93.080(5)
_cell_angle_gamma 90
_cell_formula_units_Z 4
_cell_length_a 10.5319(14)
_cell_length_b 6.0342(8)
_cell_length_c 30.383(4)
_cell_measurement_reflns_used 6016
_cell_measurement_temperature 293.15
_cell_measurement_theta_max 25.027
_cell_measurement_theta_min 2.296
_cell_volume 1928.1(4)
_computing_cell_refinement 'SAINT V8.40B (?, 2016)'
_computing_data_reduction 'SAINT V8.40B (?, 2016)'
_computing_molecular_graphics 'Olex2 1.5-beta (Dolomanov et al., 2009)'
_computing_publication_material 'Olex2 1.5-beta (Dolomanov et al., 2009)'
_computing_structure_refinement 'olex2.refine 1.5-beta (Bourhis et al., 2015)'
_computing_structure_solution 'olex2.solve 1.5-beta (Bourhis et al., 2015)'
_diffrn_ambient_temperature 293.15
_diffrn_measured_fraction_theta_full 0.9930
_diffrn_measured_fraction_theta_max 0.9930
_diffrn_measurement_device_type 'Bruker apexIII CCD'
_diffrn_measurement_method '\f and \w scans'
_diffrn_radiation_type 'Mo K\a'
_diffrn_radiation_wavelength 0.71073
_diffrn_reflns_av_R_equivalents 0.0946
_diffrn_reflns_av_unetI/netI 0.0447
_diffrn_reflns_Laue_measured_fraction_full 0.9930
_diffrn_reflns_Laue_measured_fraction_max 0.9930
_diffrn_reflns_limit_h_max 12
_diffrn_reflns_limit_h_min -12
_diffrn_reflns_limit_k_max 7
_diffrn_reflns_limit_k_min -7
_diffrn_reflns_limit_l_max 36
_diffrn_reflns_limit_l_min -36
_diffrn_reflns_number 34924
_diffrn_reflns_point_group_measured_fraction_full 0.9930
_diffrn_reflns_point_group_measured_fraction_max 0.9930
_diffrn_reflns_theta_full 25.1399
_diffrn_reflns_theta_max 25.14
_diffrn_reflns_theta_min 1.94
_diffrn_source_current 1.4
_diffrn_source_power 0.07
_diffrn_source_voltage 50.0
_exptl_absorpt_coefficient_mu 0.080
_exptl_absorpt_correction_T_max 0.7452
_exptl_absorpt_correction_T_min 0.5953
_exptl_absorpt_correction_type multi-scan
_exptl_absorpt_process_details
;
SADABS-2016/2 (Bruker,2016/2) was used for absorption correction.
wR2(int) was 0.1187 before and 0.0813 after correction.
The Ratio of minimum to maximum transmission is 0.7988.
The \l/2 correction factor is Not present.
;
_exptl_crystal_density_diffrn 1.269
_exptl_crystal_description block
_exptl_crystal_F_000 784.0
_exptl_crystal_size_max 0.28
_exptl_crystal_size_mid 0.26
_exptl_crystal_size_min 0.25
_refine_diff_density_max 0.1683
_refine_diff_density_min -0.2048
_refine_diff_density_rms 0.0420
_refine_ls_d_res_high 0.8365
_refine_ls_d_res_low 10.5167
_refine_ls_extinction_coef 0.015(3)
_refine_ls_extinction_expression Fc^*^=kFc[1+0.001xFc^2^\l^3^/sin(2\q)]^-1/4^
_refine_ls_goodness_of_fit_ref 1.0727
_refine_ls_hydrogen_treatment constr
_refine_ls_matrix_type full
_refine_ls_number_constraints 39
_refine_ls_number_parameters 256
_refine_ls_number_reflns 3427
_refine_ls_number_restraints 0
_refine_ls_restrained_S_all 1.0727
_refine_ls_R_factor_all 0.0613
_refine_ls_R_factor_gt 0.0478
_refine_ls_shift/su_max 0.0007
_refine_ls_shift/su_mean 0.0002
_refine_ls_structure_factor_coef Fsqd
_refine_ls_weighting_details 'w=1/[\s^2^(Fo^2^)+(0.0429P)^2^+0.5418P] where P=(Fo^2^+2Fc^2^)/3'
_refine_ls_weighting_scheme calc
_refine_ls_wR_factor_gt 0.1116
_refine_ls_wR_factor_ref 0.1199
_reflns_Friedel_coverage 0.0
_reflns_limit_h_max 12
_reflns_limit_h_min -12
_reflns_limit_k_max 7
_reflns_limit_k_min 0
_reflns_limit_l_max 36
_reflns_limit_l_min 0
_reflns_number_gt 2787
_reflns_number_total 3427
_reflns_threshold_expression I>=2u(I)
_cod_data_source_file d5cc00294j2.cif
_cod_data_source_block t
_cod_depositor_comments 'Adding full bibliography for 7134397.cif.'
_cod_database_code 7134397
_olex2_refinement_description
;
1. Fixed Uiso
 At 1.2 times of:
  All C(H) groups, All C(H,H) groups
 At 1.5 times of:
  All C(H,H,H) groups
2.a Secondary CH2 refined with riding coordinates:
 C17(H17a,H17b), C24(H24a,H24b), C8(H8a,H8b)
2.b Aromatic/amide H refined with riding coordinates:
 C3(H3), C4(H4), C6(H6), C7(H7), C11(H11), C12(H12), C13(H13), C23(H23),
 C22(H22), C21(H21), C20(H20)
2.c Idealised Me refined as rotating group:
 C25(H25a,H25b,H25c), C1(H1a,H1b,H1c)
;
_olex2_submission_special_instructions 'No special instructions were received'

loop_
_space_group_symop_id
_space_group_symop_operation_xyz
1 x,y,z
2 -x,y+1/2,-z+1/2
3 -x,-y,-z
4 x,-y-1/2,z-1/2

loop_
_atom_site_label
_atom_site_type_symbol
_atom_site_fract_x
_atom_site_fract_y
_atom_site_fract_z
_atom_site_U_iso_or_equiv
_atom_site_adp_type
_atom_site_occupancy
_atom_site_refinement_flags_posn
O1 O -0.35752(13) 0.0187(3) 0.45728(5) 0.0667(4) Uani 1.000000 .
O2 O 0.29297(14) 0.4876(3) 0.45424(4) 0.0690(4) Uani 1.000000 .
N1 N 0.20788(14) 0.2609(3) 0.40118(5) 0.0500(4) Uani 1.000000 .
C15 C 0.30648(15) 0.5418(3) 0.33605(5) 0.0390(4) Uani 1.000000 .
C5 C 0.02843(18) 0.0822(3) 0.43827(5) 0.0455(4) Uani 1.000000 .
C10 C 0.34298(15) 0.5642(3) 0.38059(6) 0.0423(4) Uani 1.000000 .
C16 C 0.19655(16) 0.3905(3) 0.32297(6) 0.0415(4) Uani 1.000000 .
C14 C 0.36726(15) 0.6672(3) 0.30453(5) 0.0407(4) Uani 1.000000 .
C2 C -0.23081(17) 0.0512(3) 0.45149(5) 0.0461(4) Uani 1.000000 .
C19 C 0.32045(16) 0.6554(3) 0.25774(6) 0.0425(4) Uani 1.000000 .
C18 C 0.24086(17) 0.4806(3) 0.24409(6) 0.0468(4) Uani 1.000000 .
C9 C 0.27942(17) 0.4361(3) 0.41519(6) 0.0486(5) Uani 1.000000 .
C25 C 0.07141(17) 0.5206(3) 0.32374(7) 0.0549(5) Uani 1.000000 .
C7 C -0.16735(18) 0.2476(3) 0.45976(6) 0.0526(5) Uani 1.000000 .
C13 C 0.46794(17) 0.8038(3) 0.31884(6) 0.0510(5) Uani 1.000000 .
C11 C 0.44133(18) 0.7063(3) 0.39392(6) 0.0532(5) Uani 1.000000 .
C6 C -0.03889(18) 0.2610(3) 0.45306(6) 0.0528(5) Uani 1.000000 .
C12 C 0.50440(18) 0.8230(3) 0.36303(7) 0.0578(5) Uani 1.000000 .
C3 C -0.1648(2) -0.1294(3) 0.43691(7) 0.0576(5) Uani 1.000000 .
C17 C 0.21457(19) 0.3004(3) 0.27663(6) 0.0525(5) Uani 1.000000 .
C20 C 0.35082(19) 0.8154(3) 0.22683(6) 0.0533(5) Uani 1.000000 .
C4 C -0.0367(2) -0.1129(3) 0.43069(6) 0.0539(5) Uani 1.000000 .
C24 C 0.19676(19) 0.1947(3) 0.35492(6) 0.0520(5) Uani 1.000000 .
C8 C 0.16995(19) 0.0964(3) 0.43358(7) 0.0582(5) Uani 1.000000 .
C23 C 0.19204(19) 0.4737(4) 0.20083(6) 0.0595(5) Uani 1.000000 .
C21 C 0.3020(2) 0.8055(4) 0.18393(7) 0.0629(6) Uani 1.000000 .
C22 C 0.2214(2) 0.6354(4) 0.17087(7) 0.0644(6) Uani 1.000000 .
C1 C -0.4345(2) 0.2082(5) 0.46295(9) 0.0804(7) Uani 1.000000 .
H3 H -0.2069(2) -0.2627(3) 0.43127(7) 0.0691(6) Uiso 1.000000 R
H4 H 0.0069(2) -0.2364(3) 0.42114(6) 0.0646(6) Uiso 1.000000 R
H6 H 0.00336(18) 0.3942(3) 0.45868(6) 0.0634(6) Uiso 1.000000 R
H7 H -0.21068(18) 0.3703(3) 0.46980(6) 0.0631(6) Uiso 1.000000 R
H11 H 0.46443(18) 0.7225(3) 0.42372(6) 0.0639(6) Uiso 1.000000 R
H12 H 0.57182(18) 0.9151(3) 0.37187(7) 0.0694(6) Uiso 1.000000 R
H13 H 0.51142(17) 0.8837(3) 0.29822(6) 0.0612(6) Uiso 1.000000 R
H23 H 0.13849(19) 0.3579(4) 0.19181(6) 0.0714(7) Uiso 1.000000 R
H22 H 0.1869(2) 0.6295(4) 0.14206(7) 0.0773(7) Uiso 1.000000 R
H21 H 0.3234(2) 0.9136(4) 0.16380(7) 0.0755(7) Uiso 1.000000 R
H20 H 0.40510(19) 0.9310(3) 0.23539(6) 0.0640(6) Uiso 1.000000 R
H25a H 0.0587(7) 0.5693(19) 0.35326(10) 0.0824(8) Uiso 1.000000 GR
H25b H 0.0752(5) 0.6469(13) 0.3047(4) 0.0824(8) Uiso 1.000000 GR
H25c H 0.0020(2) 0.4268(8) 0.3138(4) 0.0824(8) Uiso 1.000000 GR
H17a H 0.28478(19) 0.1962(3) 0.27786(6) 0.0631(6) Uiso 1.000000 R
H17b H 0.13849(19) 0.2209(3) 0.26649(6) 0.0631(6) Uiso 1.000000 R
H24a H 0.26707(19) 0.0973(3) 0.34893(6) 0.0624(6) Uiso 1.000000 R
H24b H 0.11865(19) 0.1113(3) 0.34967(6) 0.0624(6) Uiso 1.000000 R
H8a H 0.20079(19) -0.0480(3) 0.42506(7) 0.0699(6) Uiso 1.000000 R
H8b H 0.21072(19) 0.1328(3) 0.46205(7) 0.0699(6) Uiso 1.000000 R
H1a H -0.4271(13) 0.3065(15) 0.4384(3) 0.1206(11) Uiso 1.000000 GR
H1b H -0.5215(3) 0.1634(5) 0.4647(6) 0.1206(11) Uiso 1.000000 GR
H1c H -0.4069(11) 0.2830(17) 0.4897(3) 0.1206(11) Uiso 1.000000 GR

loop_
_atom_site_aniso_label
_atom_site_aniso_U_11
_atom_site_aniso_U_22
_atom_site_aniso_U_33
_atom_site_aniso_U_12
_atom_site_aniso_U_13
_atom_site_aniso_U_23
O1 0.0491(8) 0.0758(10) 0.0750(10) -0.0065(7) 0.0021(7) 0.0035(8)
O2 0.0792(10) 0.0895(11) 0.0392(8) -0.0087(8) 0.0118(7) -0.0059(7)
N1 0.0519(9) 0.0543(9) 0.0450(9) -0.0017(7) 0.0146(7) 0.0041(7)
C15 0.0345(8) 0.0406(9) 0.0426(9) 0.0042(7) 0.0098(7) -0.0070(7)
C5 0.0548(11) 0.0456(10) 0.0370(9) 0.0027(8) 0.0109(8) 0.0083(8)
C10 0.0371(9) 0.0472(10) 0.0432(9) 0.0020(8) 0.0070(7) -0.0046(8)
C16 0.0403(9) 0.0405(9) 0.0445(9) -0.0041(7) 0.0091(7) -0.0049(7)
C14 0.0365(9) 0.0430(9) 0.0436(9) 0.0007(7) 0.0114(7) -0.0067(7)
C2 0.0495(10) 0.0535(11) 0.0352(9) -0.0043(9) 0.0029(7) 0.0064(8)
C19 0.0401(9) 0.0462(10) 0.0424(9) 0.0041(8) 0.0133(7) -0.0070(8)
C18 0.0448(10) 0.0534(11) 0.0433(10) -0.0019(8) 0.0119(8) -0.0101(8)
C9 0.0424(10) 0.0588(12) 0.0452(10) 0.0052(9) 0.0088(8) -0.0026(9)
C25 0.0386(10) 0.0662(13) 0.0607(12) -0.0006(9) 0.0097(8) -0.0032(10)
C7 0.0578(12) 0.0481(11) 0.0530(11) 0.0029(9) 0.0136(9) -0.0051(8)
C13 0.0446(10) 0.0556(11) 0.0537(11) -0.0099(9) 0.0122(8) -0.0035(9)
C11 0.0506(11) 0.0655(12) 0.0434(10) -0.0051(9) 0.0004(8) -0.0077(9)
C6 0.0577(12) 0.0419(10) 0.0600(12) -0.0069(9) 0.0130(9) -0.0042(9)
C12 0.0470(11) 0.0675(13) 0.0588(12) -0.0158(10) 0.0023(9) -0.0097(10)
C3 0.0707(13) 0.0428(10) 0.0591(12) -0.0096(10) 0.0027(10) -0.0027(9)
C17 0.0597(12) 0.0494(11) 0.0494(11) -0.0098(9) 0.0113(9) -0.0137(8)
C20 0.0606(12) 0.0529(11) 0.0479(11) -0.0025(9) 0.0166(9) -0.0045(9)
C4 0.0685(13) 0.0422(10) 0.0520(11) 0.0064(9) 0.0131(9) -0.0008(8)
C24 0.0569(11) 0.0461(10) 0.0540(11) -0.0048(9) 0.0128(9) -0.0034(9)
C8 0.0580(12) 0.0595(12) 0.0586(12) 0.0082(10) 0.0160(9) 0.0171(10)
C23 0.0547(12) 0.0763(14) 0.0481(11) -0.0080(10) 0.0087(9) -0.0166(10)
C21 0.0758(14) 0.0674(13) 0.0470(11) 0.0059(12) 0.0179(10) 0.0032(10)
C22 0.0650(13) 0.0893(16) 0.0396(11) 0.0076(12) 0.0074(9) -0.0058(11)
C1 0.0525(13) 0.1031(19) 0.0858(17) 0.0076(13) 0.0054(11) -0.0041(15)

loop_
_atom_type_symbol
_atom_type_scat_dispersion_real
_atom_type_scat_dispersion_imag
_atom_type_scat_Cromer_Mann_a1
_atom_type_scat_Cromer_Mann_a2
_atom_type_scat_Cromer_Mann_a3
_atom_type_scat_Cromer_Mann_a4
_atom_type_scat_Cromer_Mann_b1
_atom_type_scat_Cromer_Mann_b2
_atom_type_scat_Cromer_Mann_b3
_atom_type_scat_Cromer_Mann_b4
_atom_type_scat_Cromer_Mann_c
_atom_type_scat_source
_atom_type_scat_dispersion_source
C 0.00313 0.00162 2.31000 1.02000 1.58860 0.86500 20.84390 10.20750 0.56870 51.65120 0.21560 'International Tables Volume C Table 6.1.1.4 (pp. 500-502)' 'Brennan, Cowan, Rev. Sci. Instrum., 1992, 63, 850'
H 0.00000 0.00000 0.49300 0.32291 0.14019 0.04081 10.51090 26.12570 3.14236 57.79970 0.00304 'International Tables Volume C Table 6.1.1.4 (pp. 500-502)' 'Brennan, Cowan, Rev. Sci. Instrum., 1992, 63, 850'
N 0.00612 0.00332 12.21260 3.13220 2.01250 1.16630 0.00570 9.89330 28.99750 0.58260 -11.52900 'International Tables Volume C Table 6.1.1.4 (pp. 500-502)' 'Brennan, Cowan, Rev. Sci. Instrum., 1992, 63, 850'
O 0.01085 0.00610 3.04850 2.28680 1.54630 0.86700 13.27710 5.70110 0.32390 32.90890 0.25080 'International Tables Volume C Table 6.1.1.4 (pp. 500-502)' 'Brennan, Cowan, Rev. Sci. Instrum., 1992, 63, 850'

loop_
_geom_angle_atom_site_label_1
_geom_angle_atom_site_label_2
_geom_angle_atom_site_label_3
_geom_angle
_geom_angle_site_symmetry_1
_geom_angle_site_symmetry_3
_geom_angle_publ_flag
C1 O1 C2 117.85(16) . . ?
C24 N1 C9 122.09(15) . . ?
C8 N1 C9 118.94(16) . . ?
C8 N1 C24 116.73(16) . . ?
C16 C15 C10 118.80(15) . . ?
C14 C15 C10 119.92(15) . . ?
C14 C15 C16 121.21(15) . . ?
C4 C5 C6 117.63(17) . . ?
C8 C5 C6 120.97(17) . . ?
C8 C5 C4 121.28(17) . . ?
C9 C10 C15 121.55(15) . . ?
C11 C10 C15 120.40(16) . . ?
C11 C10 C9 118.05(16) . . ?
C25 C16 C15 109.47(14) . . ?
C17 C16 C15 108.99(13) . . ?
C17 C16 C25 110.14(15) . . ?
C24 C16 C15 108.97(15) . . ?
C24 C16 C25 110.95(14) . . ?
C24 C16 C17 108.29(14) . . ?
C19 C14 C15 119.28(15) . . ?
C13 C14 C15 118.28(16) . . ?
C13 C14 C19 122.41(15) . . ?
C7 C2 O1 124.53(17) . . ?
C3 C2 O1 116.09(17) . . ?
C3 C2 C7 119.38(17) . . ?
C18 C19 C14 119.01(15) . . ?
C20 C19 C14 122.40(16) . . ?
C20 C19 C18 118.58(17) . . ?
C17 C18 C19 118.62(16) . . ?
C23 C18 C19 119.38(18) . . ?
C23 C18 C17 121.96(17) . . ?
N1 C9 O2 122.41(17) . . ?
C10 C9 O2 121.10(17) . . ?
C10 C9 N1 116.49(16) . . ?
H25a C25 C16 109.5 . . ?
H25b C25 C16 109.5 . . ?
H25b C25 H25a 109.5 . . ?
H25c C25 C16 109.5 . . ?
H25c C25 H25a 109.5 . . ?
H25c C25 H25b 109.5 . . ?
C6 C7 C2 119.57(17) . . ?
H7 C7 C2 120.22(11) . . ?
H7 C7 C6 120.22(11) . . ?
C12 C13 C14 121.30(17) . . ?
H13 C13 C14 119.35(10) . . ?
H13 C13 C12 119.35(11) . . ?
C12 C11 C10 119.86(17) . . ?
H11 C11 C10 120.07(11) . . ?
H11 C11 C12 120.07(11) . . ?
C7 C6 C5 121.77(18) . . ?
H6 C6 C5 119.11(11) . . ?
H6 C6 C7 119.11(11) . . ?
C11 C12 C13 120.15(17) . . ?
H12 C12 C13 119.92(11) . . ?
H12 C12 C11 119.92(11) . . ?
C4 C3 C2 120.14(18) . . ?
H3 C3 C2 119.93(11) . . ?
H3 C3 C4 119.93(12) . . ?
C18 C17 C16 112.60(15) . . ?
H17a C17 C16 109.07(10) . . ?
H17a C17 C18 109.07(10) . . ?
H17b C17 C16 109.07(9) . . ?
H17b C17 C18 109.07(10) . . ?
H17b C17 H17a 107.8 . . ?
C21 C20 C19 121.28(19) . . ?
H20 C20 C19 119.36(11) . . ?
H20 C20 C21 119.36(13) . . ?
C3 C4 C5 121.51(18) . . ?
H4 C4 C5 119.25(11) . . ?
H4 C4 C3 119.25(12) . . ?
C16 C24 N1 113.38(15) . . ?
H24a C24 N1 108.90(10) . . ?
H24a C24 C16 108.90(9) . . ?
H24b C24 N1 108.90(9) . . ?
H24b C24 C16 108.90(10) . . ?
H24b C24 H24a 107.7 . . ?
C5 C8 N1 114.06(16) . . ?
H8a C8 N1 108.74(10) . . ?
H8a C8 C5 108.74(11) . . ?
H8b C8 N1 108.74(11) . . ?
H8b C8 C5 108.74(11) . . ?
H8b C8 H8a 107.6 . . ?
C22 C23 C18 121.3(2) . . ?
H23 C23 C18 119.37(12) . . ?
H23 C23 C22 119.37(13) . . ?
C22 C21 C20 119.9(2) . . ?
H21 C21 C20 120.04(13) . . ?
H21 C21 C22 120.04(12) . . ?
C21 C22 C23 119.56(19) . . ?
H22 C22 C23 120.22(13) . . ?
H22 C22 C21 120.22(12) . . ?
H1a C1 O1 109.5 . . ?
H1b C1 O1 109.5 . . ?
H1b C1 H1a 109.5 . . ?
H1c C1 O1 109.5 . . ?
H1c C1 H1a 109.5 . . ?
H1c C1 H1b 109.5 . . ?

loop_
_geom_bond_atom_site_label_1
_geom_bond_atom_site_label_2
_geom_bond_distance
_geom_bond_site_symmetry_2
_geom_bond_publ_flag
O1 C2 1.370(2) . ?
O1 C1 1.418(3) . ?
O2 C9 1.227(2) . ?
N1 C9 1.353(2) . ?
N1 C24 1.460(2) . ?
N1 C8 1.469(2) . ?
C15 C10 1.393(2) . ?
C15 C16 1.511(2) . ?
C15 C14 1.402(2) . ?
C5 C6 1.380(2) . ?
C5 C4 1.375(3) . ?
C5 C8 1.507(3) . ?
C10 C9 1.492(2) . ?
C10 C11 1.389(2) . ?
C16 C25 1.535(2) . ?
C16 C17 1.530(2) . ?
C16 C24 1.529(2) . ?
C14 C19 1.481(2) . ?
C14 C13 1.394(2) . ?
C2 C7 1.377(3) . ?
C2 C3 1.379(3) . ?
C19 C18 1.396(2) . ?
C19 C20 1.396(2) . ?
C18 C17 1.505(3) . ?
C18 C23 1.386(3) . ?
C25 H25a 0.9600 . ?
C25 H25b 0.9600 . ?
C25 H25c 0.9600 . ?
C7 C6 1.381(3) . ?
C7 H7 0.9300 . ?
C13 C12 1.381(3) . ?
C13 H13 0.9300 . ?
C11 C12 1.373(3) . ?
C11 H11 0.9300 . ?
C6 H6 0.9300 . ?
C12 H12 0.9300 . ?
C3 C4 1.376(3) . ?
C3 H3 0.9300 . ?
C17 H17a 0.9700 . ?
C17 H17b 0.9700 . ?
C20 C21 1.377(3) . ?
C20 H20 0.9300 . ?
C4 H4 0.9300 . ?
C24 H24a 0.9700 . ?
C24 H24b 0.9700 . ?
C8 H8a 0.9700 . ?
C8 H8b 0.9700 . ?
C23 C22 1.381(3) . ?
C23 H23 0.9300 . ?
C21 C22 1.376(3) . ?
C21 H21 0.9300 . ?
C22 H22 0.9300 . ?
C1 H1a 0.9600 . ?
C1 H1b 0.9600 . ?
C1 H1c 0.9600 . ?

loop_
_geom_torsion_atom_site_label_1
_geom_torsion_atom_site_label_2
_geom_torsion_atom_site_label_3
_geom_torsion_atom_site_label_4
_geom_torsion
_geom_torsion_site_symmetry_1
_geom_torsion_site_symmetry_2
_geom_torsion_site_symmetry_3
_geom_torsion_site_symmetry_4
_geom_torsion_publ_flag
O1 C2 C7 C6 179.48(18) . . . . ?
O1 C2 C3 C4 -179.19(16) . . . . ?
O2 C9 N1 C24 -177.22(18) . . . . ?
O2 C9 N1 C8 -14.8(2) . . . . ?
O2 C9 C10 C15 -164.99(17) . . . . ?
O2 C9 C10 C11 15.6(2) . . . . ?
N1 C9 C10 C15 15.59(19) . . . . ?
N1 C9 C10 C11 -163.81(16) . . . . ?
N1 C24 C16 C15 49.09(16) . . . . ?
N1 C24 C16 C25 -71.51(17) . . . . ?
N1 C24 C16 C17 167.51(16) . . . . ?
N1 C8 C5 C6 -62.9(2) . . . . ?
N1 C8 C5 C4 121.32(17) . . . . ?
C15 C10 C11 C12 -1.0(2) . . . . ?
C15 C16 C17 C18 -50.60(15) . . . . ?
C15 C14 C19 C18 -16.64(18) . . . . ?
C15 C14 C19 C20 161.98(16) . . . . ?
C15 C14 C13 C12 -2.51(19) . . . . ?
C5 C6 C7 C2 -0.1(2) . . . . ?
C5 C4 C3 C2 -0.7(2) . . . . ?
C10 C11 C12 C13 1.8(2) . . . . ?
C16 C17 C18 C19 39.71(19) . . . . ?
C16 C17 C18 C23 -142.53(16) . . . . ?
C14 C19 C18 C17 -5.06(18) . . . . ?
C14 C19 C18 C23 177.12(16) . . . . ?
C14 C19 C20 C21 -177.35(17) . . . . ?
C14 C13 C12 C11 0.0(2) . . . . ?
C19 C18 C23 C22 0.5(2) . . . . ?
C19 C20 C21 C22 0.1(2) . . . . ?
C18 C23 C22 C21 0.9(2) . . . . ?
C20 C21 C22 C23 -1.2(2) . . . . ?
